data_1510148
loop_
_publ_author_name
'Graudejus, O.'
'Mueller, B.G.'

_publ_section_title
;
 Zur Kristallstruktur von (O2)+ (M F6)- (M= Sb, Ru, Pt, Au)
;
_journal_name_full 'Zeitschrift fuer Anorganische und Allgemeine Chemie'
_journal_page_first 1076
_journal_page_last 1082
_journal_paper_doi 10.1002/zaac.19966220623
_journal_volume 622
_journal_year 1996
_chemical_formula_sum 'Au F6 O2'
_chemical_name_systematic '(O2) (Au F6)'
_space_group_IT_number 148
_symmetry_space_group_name_Hall '-R 3'
_symmetry_space_group_name_H-M 'R -3 :H'
_cell_angle_alpha 90
_cell_angle_beta 90
_cell_angle_gamma 120
_cell_formula_units_Z 3
_cell_length_a 7.759
_cell_length_b 7.759
_cell_length_c 7.117
_cell_volume 371.056
_citation_journal_id_ASTM ZAACAB
_cod_data_source_file gold_205.cif
_cod_data_source_block Au1F6O2
_cod_original_cell_volume 371.0557
_cod_original_formula_sum 'Au1 F6 O2'
_cod_database_code 1510148

loop_
_symmetry_equiv_pos_as_xyz
x,y,z
-y,x-y,z
-x+y,-x,z
-x,-y,-z
y,-x+y,-z
x-y,x,-z
x+2/3,y+1/3,z+1/3
-y+2/3,x-y+1/3,z+1/3
-x+y+2/3,-x+1/3,z+1/3
-x+2/3,-y+1/3,-z+1/3
y+2/3,-x+y+1/3,-z+1/3
x-y+2/3,x+1/3,-z+1/3
x+1/3,y+2/3,z+2/3
-y+1/3,x-y+2/3,z+2/3
-x+y+1/3,-x+2/3,z+2/3
-x+1/3,-y+2/3,-z+2/3
y+1/3,-x+y+2/3,-z+2/3
x-y+1/3,x+2/3,-z+2/3

loop_
_atom_site_label
_atom_site_type_symbol
_atom_site_fract_x
_atom_site_fract_y
_atom_site_fract_z
_atom_site_occupancy
_atom_site_U_iso_or_equiv
Au1 Au 0 0 0 1 0.0
F1 F 0.8457 0.7809 0.8409 1 0.0
O1 O 0.06 0.98 0.493 0.3333 0.0
